data_1563665
loop_
_publ_author_name
'Zhou, Na'
'Ma, Yue'
'Wang, Chao'
'Xu, Gong-Feng'
'Tang, Jinkui'
'Yan, Shi-Ping'
'Liao, Dai-Zheng'

_publ_section_title
;
 Two tri-spin complexes based on gadolinium and nitronyl nitroxide
 radicals: Structure and ferromagnetic interactions
;
_journal_issue 4
_journal_name_full 'Journal of Solid State Chemistry'
_journal_page_first 927
_journal_page_last 932
_journal_paper_doi 10.1016/j.jssc.2010.02.012
_journal_volume 183
_journal_year 2010
_chemical_formula_sum 'C55 H49 F18 Lu N4 O12'
_chemical_formula_weight 1474.95
_space_group_IT_number 2
_space_group_name_Hall '-P 1'
_space_group_name_H-M_alt 'P -1'
_symmetry_cell_setting triclinic
_symmetry_space_group_name_H-M 'P -1'
_atom_sites_solution_hydrogens geom
_atom_sites_solution_primary direct
_atom_sites_solution_secondary difmap
_audit_creation_method SHELXL-97
_cell_angle_alpha 72.18(3)
_cell_angle_beta 73.08(3)
_cell_angle_gamma 77.48(3)
_cell_formula_units_Z 2
_cell_length_a 12.363(3)
_cell_length_b 15.987(3)
_cell_length_c 17.562(4)
_cell_measurement_reflns_used 28448
_cell_measurement_temperature 293(2)
_cell_measurement_theta_max 27.48
_cell_measurement_theta_min 3.00
_cell_volume 3130.3(14)
_computing_cell_refinement crystalclear
_computing_data_collection crystalclear
_computing_data_reduction crystalclear
_computing_molecular_graphics 'Bruker SHELXTL'
_computing_publication_material 'Bruker SHELXTL'
_computing_structure_refinement 'SHELXL-97 (Sheldrick, 1997)'
_computing_structure_solution 'SHELXS-97 (Sheldrick, 1990)'
_diffrn_ambient_temperature 293(2)
_diffrn_measured_fraction_theta_full 0.980
_diffrn_measured_fraction_theta_max 0.980
_diffrn_measurement_device_type 'rigaku saturn'
_diffrn_measurement_method '\w scans'
_diffrn_radiation_monochromator graphite
_diffrn_radiation_source 'fine-focus sealed tube'
_diffrn_radiation_type MoK\a
_diffrn_radiation_wavelength 0.71073
_diffrn_reflns_av_R_equivalents 0.0517
_diffrn_reflns_av_sigmaI/netI 0.0647
_diffrn_reflns_limit_h_max 15
_diffrn_reflns_limit_h_min -16
_diffrn_reflns_limit_k_max 20
_diffrn_reflns_limit_k_min -20
_diffrn_reflns_limit_l_max 22
_diffrn_reflns_limit_l_min -22
_diffrn_reflns_number 30965
_diffrn_reflns_theta_full 27.48
_diffrn_reflns_theta_max 27.48
_diffrn_reflns_theta_min 3.00
_diffrn_standards_decay_% 0
_diffrn_standards_interval_count 0
_diffrn_standards_interval_time 0
_diffrn_standards_number 0
_exptl_absorpt_coefficient_mu 1.690
_exptl_absorpt_correction_T_max 0.8229
_exptl_absorpt_correction_T_min 0.6489
_exptl_absorpt_correction_type multi-scan
_exptl_absorpt_process_details crystalclear
_exptl_crystal_colour blue
_exptl_crystal_density_diffrn 1.565
_exptl_crystal_density_method 'not measured'
_exptl_crystal_description block
_exptl_crystal_F_000 1472
_exptl_crystal_size_max 0.28
_exptl_crystal_size_mid 0.20
_exptl_crystal_size_min 0.12
_refine_diff_density_max 1.097
_refine_diff_density_min -1.283
_refine_diff_density_rms 0.086
_refine_ls_extinction_method none
_refine_ls_goodness_of_fit_ref 1.069
_refine_ls_hydrogen_treatment constr
_refine_ls_matrix_type full
_refine_ls_number_parameters 819
_refine_ls_number_reflns 14072
_refine_ls_number_restraints 0
_refine_ls_restrained_S_all 1.069
_refine_ls_R_factor_all 0.0605
_refine_ls_R_factor_gt 0.0472
_refine_ls_shift/su_max 0.127
_refine_ls_shift/su_mean 0.002
_refine_ls_structure_factor_coef Fsqd
_refine_ls_weighting_details 'calc w=1/[\s^2^(Fo^2^)+(0.0502P)^2^+0.4296P] where P=(Fo^2^+2Fc^2^)/3'
_refine_ls_weighting_scheme calc
_refine_ls_wR_factor_gt 0.1067
_refine_ls_wR_factor_ref 0.1159
_reflns_number_gt 11817
_reflns_number_total 14072
_reflns_threshold_expression >2sigma(I)
_cod_data_source_file JSSC-2010-183-927.cif
_cod_data_source_block 080830f-lu
_cod_depositor_comments
;
The following automatic conversions were performed:

data item '_exptl_absorpt_correction_type' value 'MULTI-SCAN' was
changed to 'multi-scan' in accordance with the built-in table derived
from the CIF Core dictionary named 'cif_core.dic' version 2.4.5 last
updated on 2014-11-21.

data item '_refine_ls_hydrogen_treatment' value 'CONSTR' was changed
to 'constr' in accordance with the built-in table derived from the
CIF Core dictionary named 'cif_core.dic' version 2.4.5 last updated
on 2014-11-21.

data item '_symmetry_cell_setting' value 'Triclinic' was changed to
'triclinic' in accordance with the built-in table derived from the
CIF Core dictionary named 'cif_core.dic' version 2.4.5 last updated
on 2014-11-21.

data item '_exptl_crystal_density_meas' value 'none' was changed to
'?' -- the value is perceived as not measured.

Automatic conversion script
Id: cif_fix_values 8369 2020-08-20 11:38:08Z andrius 
;
_cod_original_cell_volume 3130.3(11)
_cod_original_sg_symbol_H-M P-1
_cod_database_code 1563665

loop_
_symmetry_equiv_pos_as_xyz
'x, y, z'
'-x, -y, -z'

loop_
_atom_site_label
_atom_site_type_symbol
_atom_site_fract_x
_atom_site_fract_y
_atom_site_fract_z
_atom_site_U_iso_or_equiv
_atom_site_adp_type
_atom_site_occupancy
_atom_site_symmetry_multiplicity
_atom_site_calc_flag
_atom_site_refinement_flags
_atom_site_disorder_assembly
_atom_site_disorder_group
Lu1 Lu 0.711745(9) 0.739918(7) 0.708950(6) 0.04186(3) Uani 1 1 d . . .
F1 F 1.1126(3) 0.6257(2) 0.5877(2) 0.1742(16) Uani 1 1 d . . .
F2 F 1.0208(3) 0.6023(2) 0.5166(2) 0.2109(14) Uani 1 1 d . . .
F3 F 1.1272(2) 0.7015(2) 0.46739(18) 0.1380(12) Uani 1 1 d . . .
F4 F 0.9332(2) 0.99442(17) 0.43259(16) 0.1284(11) Uani 1 1 d . . .
F5 F 0.7579(3) 0.99101(19) 0.45151(19) 0.1704(12) Uani 1 1 d . . .
F6 F 0.8164(3) 1.03320(16) 0.53262(17) 0.1436(13) Uani 1 1 d . . .
F7 F 0.8978(2) 0.44705(16) 0.83090(16) 0.1197(11) Uani 1 1 d . . .
F8 F 0.7534(2) 0.38419(14) 0.90054(19) 0.1352(11) Uani 1 1 d . . .
F9 F 0.8031(2) 0.47879(17) 0.94043(14) 0.1252(10) Uani 1 1 d . . .
F10 F 0.3786(2) 0.50586(19) 0.8737(2) 0.1646(14) Uani 1 1 d . . .
F11 F 0.3656(2) 0.5921(2) 0.76239(18) 0.1458(12) Uani 1 1 d . . .
F12 F 0.3371(2) 0.6400(2) 0.8634(2) 0.1796(14) Uani 1 1 d . . .
F13 F 0.3233(2) 0.98556(17) 0.79342(17) 0.1363(10) Uani 1 1 d . . .
F14 F 0.4138(2) 0.99407(16) 0.67075(17) 0.1191(10) Uani 1 1 d . . .
F15 F 0.30343(19) 0.89889(18) 0.72925(19) 0.1259(10) Uani 1 1 d . . .
F16 F 0.6087(3) 0.7400(2) 1.00808(14) 0.1515(13) Uani 1 1 d . . .
F17 F 0.4347(3) 0.7736(3) 1.02310(14) 0.1760(16) Uani 1 1 d . . .
F18 F 0.5136(4) 0.6522(2) 1.00294(16) 0.1925(17) Uani 1 1 d . . .
O1 O 0.88819(16) 0.69331(13) 0.63059(11) 0.0534(6) Uani 1 1 d . . .
O2 O 0.76523(16) 0.86687(12) 0.60629(11) 0.0530(5) Uani 1 1 d . . .
O3 O 0.76937(16) 0.59911(12) 0.78065(12) 0.0524(5) Uani 1 1 d . . .
O4 O 0.55112(16) 0.66664(12) 0.75381(11) 0.0518(5) Uani 1 1 d . . .
O5 O 0.55670(16) 0.84933(12) 0.71420(11) 0.0512(5) Uani 1 1 d . . .
O6 O 0.63892(16) 0.73829(13) 0.84852(11) 0.0540(6) Uani 1 1 d . . .
O7 O 0.68339(16) 0.72127(12) 0.59380(11) 0.0522(5) Uani 1 1 d . . .
O8 O 0.4426(3) 0.5673(2) 0.5460(2) 0.1607(13) Uani 1 1 d . . .
O9 O 0.82281(18) 0.30075(14) 0.72872(15) 0.0720(7) Uani 1 1 d . . .
O10 O 0.84442(16) 0.79285(13) 0.74631(11) 0.0522(5) Uani 1 1 d . . .
O11 O 0.8389(2) 0.87204(17) 0.98125(14) 0.0900(8) Uani 1 1 d . . .
O12 O 0.47854(19) 1.14163(14) 0.77769(12) 0.0655(7) Uani 1 1 d . . .
N1 N 0.6040(2) 0.70012(15) 0.56912(13) 0.0518(6) Uani 1 1 d . . .
N2 N 0.4937(2) 0.62796(18) 0.54494(18) 0.0779(8) Uani 1 1 d . . .
N3 N 0.8678(2) 0.79533(16) 0.81313(15) 0.0566(7) Uani 1 1 d . . .
N4 N 0.8667(2) 0.83169(17) 0.92376(16) 0.0647(7) Uani 1 1 d . . .
C1 C 1.0520(3) 0.6656(3) 0.5302(3) 0.0969(15) Uani 1 1 d . . .
C2 C 0.9516(3) 0.7291(2) 0.56500(19) 0.0607(9) Uani 1 1 d . . .
C3 C 0.9399(3) 0.8186(2) 0.5199(2) 0.0721(11) Uani 1 1 d . . .
H3 H 0.9957 0.8376 0.4724 0.086 Uiso 1 1 calc R . .
C4 C 0.8473(3) 0.8792(2) 0.54457(19) 0.0603(9) Uani 1 1 d . . .
C5 C 0.8390(3) 0.9744(3) 0.4901(2) 0.0811(12) Uani 1 1 d . . .
C6 C 0.7941(3) 0.4601(2) 0.8749(2) 0.0735(11) Uani 1 1 d . . .
C7 C 0.7177(3) 0.53681(18) 0.82846(17) 0.0530(8) Uani 1 1 d . . .
C8 C 0.6036(3) 0.5287(2) 0.84442(19) 0.0603(9) Uani 1 1 d . . .
H8 H 0.5765 0.4778 0.8815 0.072 Uiso 1 1 calc R . .
C9 C 0.5276(3) 0.59536(19) 0.80595(18) 0.0540(8) Uani 1 1 d . . .
C10 C 0.4025(3) 0.5819(2) 0.8280(2) 0.0742(11) Uani 1 1 d . . .
C11 C 0.3774(3) 0.9368(2) 0.7410(2) 0.0720(11) Uani 1 1 d . . .
C12 C 0.4754(2) 0.86800(19) 0.77113(19) 0.0552(8) Uani 1 1 d . . .
C13 C 0.4621(3) 0.8330(2) 0.85532(19) 0.0617(9) Uani 1 1 d . . .
H13 H 0.3960 0.8519 0.8911 0.074 Uiso 1 1 calc R . .
C14 C 0.5450(3) 0.77047(19) 0.88720(17) 0.0531(8) Uani 1 1 d . . .
C15 C 0.5231(3) 0.7347(3) 0.9806(2) 0.0776(12) Uani 1 1 d . . .
C16 C 0.8692(4) 0.1371(3) 0.8789(3) 0.121(2) Uani 1 1 d . . .
H16 H 0.8166 0.1688 0.9135 0.145 Uiso 1 1 calc R . .
C17 C 0.9557(5) 0.0754(3) 0.9077(3) 0.139(2) Uani 1 1 d . . .
H17 H 0.9597 0.0641 0.9620 0.167 Uiso 1 1 calc R . .
C18 C 1.0359(4) 0.0306(3) 0.8551(3) 0.1060(18) Uani 1 1 d . . .
H18 H 1.0948 -0.0103 0.8735 0.127 Uiso 1 1 calc R . .
C19 C 1.0281(4) 0.0467(3) 0.7783(3) 0.1106(18) Uani 1 1 d . . .
H19 H 1.0832 0.0181 0.7423 0.133 Uiso 1 1 calc R . .
C20 C 0.9400(4) 0.1047(3) 0.7513(3) 0.0943(14) Uani 1 1 d . . .
H20 H 0.9342 0.1121 0.6980 0.113 Uiso 1 1 calc R . .
C21 C 0.8608(3) 0.1516(2) 0.7997(2) 0.0690(11) Uani 1 1 d . . .
C22 C 0.7704(3) 0.2210(2) 0.7680(2) 0.0760(11) Uani 1 1 d . . .
H22A H 0.7447 0.2035 0.7287 0.091 Uiso 1 1 calc R . .
H22B H 0.7054 0.2302 0.8129 0.091 Uiso 1 1 calc R . .
C23 C 0.7581(3) 0.37514(19) 0.69496(19) 0.0576(9) Uani 1 1 d . . .
C24 C 0.8143(3) 0.4497(2) 0.6560(2) 0.0619(9) Uani 1 1 d . . .
H24 H 0.8910 0.4458 0.6545 0.074 Uiso 1 1 calc R . .
C25 C 0.7567(3) 0.52844(19) 0.61988(19) 0.0585(9) Uani 1 1 d . . .
H25 H 0.7946 0.5778 0.5947 0.070 Uiso 1 1 calc R . .
C26 C 0.6418(3) 0.53577(19) 0.62027(18) 0.0556(8) Uani 1 1 d . . .
C27 C 0.5859(3) 0.4610(2) 0.6584(2) 0.0668(9) Uani 1 1 d . . .
H27 H 0.5096 0.4647 0.6589 0.080 Uiso 1 1 calc R . .
C28 C 0.6431(3) 0.3817(2) 0.6951(2) 0.0651(9) Uani 1 1 d . . .
H28 H 0.6052 0.3323 0.7202 0.078 Uiso 1 1 calc R . .
C29 C 0.5819(3) 0.6192(2) 0.58039(18) 0.0576(8) Uani 1 1 d . . .
C30 C 0.5454(3) 0.7693(2) 0.50778(19) 0.0648(9) Uani 1 1 d . . .
C31 C 0.6339(4) 0.7766(3) 0.4235(2) 0.0864(13) Uani 1 1 d . . .
H31A H 0.7026 0.7926 0.4267 0.130 Uiso 1 1 calc R . .
H31B H 0.6030 0.8211 0.3816 0.130 Uiso 1 1 calc R . .
H31C H 0.6508 0.7205 0.4102 0.130 Uiso 1 1 calc R . .
C32 C 0.5160(3) 0.8584(2) 0.5271(2) 0.0826(12) Uani 1 1 d . . .
H32A H 0.4685 0.8525 0.5820 0.124 Uiso 1 1 calc R . .
H32B H 0.4760 0.8998 0.4885 0.124 Uiso 1 1 calc R . .
H32C H 0.5849 0.8796 0.5232 0.124 Uiso 1 1 calc R . .
C33 C 0.4439(3) 0.7224(2) 0.5157(2) 0.0726(10) Uani 1 1 d . . .
C34 C 0.3402(3) 0.7426(3) 0.5851(3) 0.1019(16) Uani 1 1 d . . .
H34A H 0.2871 0.7018 0.5973 0.153 Uiso 1 1 calc R . .
H34B H 0.3036 0.8022 0.5674 0.153 Uiso 1 1 calc R . .
H34C H 0.3655 0.7364 0.6335 0.153 Uiso 1 1 calc R . .
C35 C 0.4069(4) 0.7358(3) 0.4371(2) 0.1097(14) Uani 1 1 d . . .
H35A H 0.4710 0.7181 0.3961 0.164 Uiso 1 1 calc R . .
H35B H 0.3786 0.7972 0.4173 0.164 Uiso 1 1 calc R . .
H35C H 0.3477 0.7004 0.4482 0.164 Uiso 1 1 calc R . .
C36 C 0.3274(3) 1.3310(3) 0.7733(3) 0.0963(15) Uani 1 1 d . . .
H36 H 0.3913 1.3456 0.7814 0.116 Uiso 1 1 calc R . .
C37 C 0.2529(4) 1.3975(3) 0.7346(4) 0.129(2) Uani 1 1 d . . .
H37 H 0.2681 1.4558 0.7160 0.154 Uiso 1 1 calc R . .
C38 C 0.1582(4) 1.3772(3) 0.7239(3) 0.118(2) Uani 1 1 d . . .
H38 H 0.1087 1.4215 0.6976 0.142 Uiso 1 1 calc R . .
C39 C 0.1355(3) 1.2915(3) 0.7519(3) 0.1118(18) Uani 1 1 d . . .
H39 H 0.0692 1.2776 0.7466 0.134 Uiso 1 1 calc R . .
C40 C 0.2110(4) 1.2262(3) 0.7878(3) 0.0897(14) Uani 1 1 d . . .
H40 H 0.1963 1.1678 0.8047 0.108 Uiso 1 1 calc R . .
C41 C 0.3080(3) 1.2444(2) 0.7996(2) 0.0676(11) Uani 1 1 d . . .
C42 C 0.3880(3) 1.1734(3) 0.8401(2) 0.0793(12) Uani 1 1 d . . .
H42A H 0.4200 1.1965 0.8726 0.095 Uiso 1 1 calc R . .
H42B H 0.3475 1.1249 0.8768 0.095 Uiso 1 1 calc R . .
C43 C 0.5592(3) 1.07258(19) 0.80224(18) 0.0545(8) Uani 1 1 d . . .
C44 C 0.5700(3) 1.0364(2) 0.88340(19) 0.0672(10) Uani 1 1 d . . .
H44 H 0.5204 1.0595 0.9255 0.081 Uiso 1 1 calc R . .
C45 C 0.6549(3) 0.9660(2) 0.90111(18) 0.0643(9) Uani 1 1 d . . .
H45 H 0.6620 0.9430 0.9552 0.077 Uiso 1 1 calc R . .
C46 C 0.7297(2) 0.92901(19) 0.83971(17) 0.0507(7) Uani 1 1 d . . .
C47 C 0.7190(3) 0.96728(19) 0.75830(17) 0.0530(8) Uani 1 1 d . . .
H47 H 0.7691 0.9450 0.7158 0.064 Uiso 1 1 calc R . .
C48 C 0.6349(3) 1.03743(19) 0.74064(18) 0.0567(9) Uani 1 1 d . . .
H48 H 0.6290 1.0615 0.6864 0.068 Uiso 1 1 calc R . .
C49 C 0.8180(2) 0.85317(19) 0.85854(18) 0.0519(8) Uani 1 1 d . . .
C50 C 0.9753(3) 0.7409(2) 0.8373(2) 0.0598(9) Uani 1 1 d . . .
C51 C 1.0741(3) 0.7904(3) 0.7782(3) 0.0873(13) Uani 1 1 d . . .
H51A H 1.0709 0.7990 0.7223 0.131 Uiso 1 1 calc R . .
H51B H 1.1456 0.7559 0.7866 0.131 Uiso 1 1 calc R . .
H51C H 1.0673 0.8469 0.7888 0.131 Uiso 1 1 calc R . .
C52 C 0.9898(3) 0.6474(2) 0.8265(2) 0.0852(11) Uani 1 1 d . . .
H52A H 0.9227 0.6205 0.8579 0.128 Uiso 1 1 calc R . .
H52B H 1.0550 0.6123 0.8456 0.128 Uiso 1 1 calc R . .
H52C H 1.0010 0.6507 0.7693 0.128 Uiso 1 1 calc R . .
C53 C 0.9505(3) 0.7472(2) 0.9276(2) 0.0699(10) Uani 1 1 d . . .
C54 C 0.8863(4) 0.6740(3) 0.9903(3) 0.1032(17) Uani 1 1 d . . .
H54A H 0.8528 0.6908 1.0410 0.155 Uiso 1 1 calc R . .
H54B H 0.9383 0.6200 1.0000 0.155 Uiso 1 1 calc R . .
H54C H 0.8272 0.6651 0.9694 0.155 Uiso 1 1 calc R . .
C55 C 1.0528(3) 0.7563(3) 0.9548(3) 0.1145(14) Uani 1 1 d . . .
H55A H 1.0813 0.8109 0.9221 0.172 Uiso 1 1 calc R . .
H55B H 1.1118 0.7073 0.9474 0.172 Uiso 1 1 calc R . .
H55C H 1.0299 0.7566 1.0118 0.172 Uiso 1 1 calc R . .

loop_
_atom_site_aniso_label
_atom_site_aniso_U_11
_atom_site_aniso_U_22
_atom_site_aniso_U_33
_atom_site_aniso_U_23
_atom_site_aniso_U_13
_atom_site_aniso_U_12
Lu1 0.04128(6) 0.03971(6) 0.03861(6) -0.00868(4) -0.00564(5) -0.00103(5)
F1 0.1007(19) 0.162(3) 0.183(3) -0.026(2) 0.007(2) 0.0577(19)
F2 0.119(2) 0.205(2) 0.332(3) -0.217(2) 0.086(2) -0.0503(18)
F3 0.0882(16) 0.150(2) 0.127(2) -0.0445(17) 0.0503(15) -0.0073(16)
F4 0.128(2) 0.1105(18) 0.0942(17) 0.0228(15) 0.0166(16) -0.0404(16)
F5 0.168(2) 0.134(2) 0.186(2) 0.0807(17) -0.1133(18) -0.0547(18)
F6 0.217(3) 0.0603(14) 0.110(2) -0.0032(14) 0.008(2) -0.0232(17)
F7 0.0801(14) 0.1011(17) 0.1213(19) 0.0053(15) -0.0117(14) 0.0365(13)
F8 0.1265(17) 0.0519(12) 0.206(3) 0.0318(14) -0.0744(18) -0.0158(12)
F9 0.170(2) 0.1127(19) 0.0905(14) -0.0148(13) -0.0737(14) 0.0259(17)
F10 0.0829(14) 0.135(2) 0.218(3) 0.073(2) -0.0432(18) -0.0605(14)
F11 0.0872(14) 0.218(3) 0.132(2) -0.002(2) -0.0400(15) -0.0660(17)
F12 0.0629(15) 0.199(3) 0.290(4) -0.151(2) 0.0363(19) -0.0251(17)
F13 0.1186(17) 0.1301(18) 0.152(2) -0.0791(15) -0.0443(16) 0.0751(15)
F14 0.0972(16) 0.0867(16) 0.1240(19) 0.0170(14) -0.0257(15) 0.0230(13)
F15 0.0759(12) 0.1093(18) 0.202(2) -0.0311(17) -0.0679(15) 0.0011(13)
F16 0.133(2) 0.263(3) 0.0590(13) -0.0369(17) -0.0259(14) -0.033(2)
F17 0.153(2) 0.251(4) 0.0476(12) -0.0319(17) 0.0200(15) 0.059(2)
F18 0.374(5) 0.1078(19) 0.0634(15) 0.0123(14) 0.002(2) -0.093(3)
O1 0.0469(10) 0.0571(11) 0.0490(10) -0.0186(9) -0.0012(9) 0.0006(9)
O2 0.0545(11) 0.0469(10) 0.0493(10) -0.0052(8) -0.0059(9) -0.0096(9)
O3 0.0536(11) 0.0419(10) 0.0539(10) -0.0081(8) -0.0101(9) -0.0006(9)
O4 0.0533(10) 0.0444(10) 0.0510(10) -0.0061(8) -0.0083(9) -0.0079(9)
O5 0.0478(10) 0.0473(10) 0.0473(10) -0.0061(8) -0.0053(9) -0.0014(9)
O6 0.0532(11) 0.0578(11) 0.0435(10) -0.0117(8) -0.0040(9) -0.0051(9)
O7 0.0557(10) 0.0536(11) 0.0493(10) -0.0152(8) -0.0148(9) -0.0061(9)
O8 0.207(2) 0.101(2) 0.226(3) -0.017(2) -0.146(2) -0.035(2)
O9 0.0659(12) 0.0470(11) 0.0987(16) -0.0099(11) -0.0261(12) -0.0036(10)
O10 0.0534(10) 0.0575(11) 0.0478(10) -0.0170(8) -0.0119(8) -0.0076(9)
O11 0.1159(18) 0.0937(16) 0.0772(12) -0.0450(11) -0.0505(12) 0.0210(14)
O12 0.0730(13) 0.0549(12) 0.0520(11) -0.0135(9) -0.0075(10) 0.0138(11)
N1 0.0624(13) 0.0515(13) 0.0450(11) -0.0114(10) -0.0212(10) -0.0054(11)
N2 0.0983(17) 0.0623(15) 0.0905(17) -0.0107(13) -0.0515(15) -0.0209(14)
N3 0.0540(13) 0.0565(14) 0.0571(14) -0.0128(11) -0.0123(11) -0.0073(11)
N4 0.0728(15) 0.0660(15) 0.0660(14) -0.0272(12) -0.0327(12) 0.0046(13)
C1 0.058(2) 0.103(3) 0.114(3) -0.047(3) 0.019(2) -0.008(2)
C2 0.0455(15) 0.077(2) 0.0564(16) -0.0269(15) 0.0013(14) -0.0072(15)
C3 0.0575(18) 0.082(2) 0.0558(19) -0.0092(17) 0.0136(16) -0.0175(17)
C4 0.0568(17) 0.0665(19) 0.0504(16) -0.0051(14) -0.0060(14) -0.0182(15)
C5 0.090(2) 0.072(2) 0.060(2) 0.0102(18) -0.009(2) -0.022(2)
C6 0.079(2) 0.0531(19) 0.073(2) 0.0019(16) -0.0209(19) -0.0002(17)
C7 0.0614(17) 0.0430(14) 0.0483(15) -0.0119(12) -0.0079(13) -0.0013(13)
C8 0.0615(18) 0.0468(16) 0.0581(18) 0.0009(14) -0.0056(15) -0.0107(14)
C9 0.0542(16) 0.0522(16) 0.0487(15) -0.0106(13) -0.0029(13) -0.0102(13)
C10 0.0566(18) 0.076(2) 0.076(2) -0.0026(18) -0.0075(18) -0.0154(17)
C11 0.0534(18) 0.065(2) 0.088(2) -0.0231(18) -0.0142(18) 0.0113(17)
C12 0.0496(15) 0.0474(15) 0.0639(17) -0.0153(13) -0.0091(14) -0.0022(13)
C13 0.0459(16) 0.0656(19) 0.0612(18) -0.0195(15) 0.0027(14) 0.0008(15)
C14 0.0555(16) 0.0575(16) 0.0438(14) -0.0165(12) -0.0022(13) -0.0114(14)
C15 0.083(2) 0.093(3) 0.0459(17) -0.0148(17) -0.0039(18) -0.012(2)
C16 0.124(4) 0.108(3) 0.091(3) -0.015(3) -0.020(3) 0.040(3)
C17 0.175(5) 0.119(4) 0.086(3) -0.009(3) -0.042(3) 0.045(4)
C18 0.089(3) 0.074(3) 0.126(4) 0.000(3) -0.026(3) 0.012(2)
C19 0.103(3) 0.088(3) 0.120(4) -0.030(3) -0.015(3) 0.016(3)
C20 0.098(3) 0.085(3) 0.089(3) -0.027(2) -0.024(2) 0.018(2)
C21 0.071(2) 0.0453(17) 0.080(2) -0.0055(16) -0.0173(18) -0.0024(16)
C22 0.080(2) 0.0508(18) 0.088(2) -0.0045(17) -0.021(2) -0.0113(17)
C23 0.0646(18) 0.0460(15) 0.0597(16) -0.0180(13) -0.0128(15) 0.0005(14)
C24 0.0563(17) 0.0534(16) 0.0783(19) -0.0277(14) -0.0124(15) -0.0025(14)
C25 0.0596(17) 0.0467(15) 0.0666(18) -0.0180(13) -0.0063(15) -0.0100(14)
C26 0.0651(17) 0.0464(15) 0.0583(16) -0.0171(12) -0.0159(14) -0.0074(14)
C27 0.0664(18) 0.0573(18) 0.082(2) -0.0151(15) -0.0272(16) -0.0109(15)
C28 0.0706(19) 0.0460(16) 0.078(2) -0.0100(15) -0.0200(17) -0.0137(15)
C29 0.0663(17) 0.0538(16) 0.0562(15) -0.0132(13) -0.0219(14) -0.0075(14)
C30 0.0774(19) 0.0579(18) 0.0599(17) -0.0054(14) -0.0299(15) -0.0073(16)
C31 0.109(3) 0.091(3) 0.0529(19) -0.0056(18) -0.017(2) -0.022(2)
C32 0.100(2) 0.056(2) 0.097(2) -0.0118(17) -0.047(2) 0.0002(18)
C33 0.080(2) 0.068(2) 0.0712(19) 0.0016(16) -0.0377(16) -0.0155(17)
C34 0.077(2) 0.105(3) 0.103(3) 0.002(3) -0.025(2) -0.008(2)
C35 0.136(3) 0.114(3) 0.101(2) -0.006(2) -0.079(2) -0.026(3)
C36 0.067(2) 0.070(2) 0.141(4) -0.023(2) -0.021(2) -0.001(2)
C37 0.087(3) 0.062(3) 0.198(5) -0.002(3) -0.019(3) 0.001(2)
C38 0.076(3) 0.095(3) 0.144(4) -0.008(3) -0.014(3) 0.018(3)
C39 0.059(2) 0.117(4) 0.155(4) -0.027(3) -0.031(3) -0.008(2)
C40 0.090(3) 0.068(2) 0.108(3) -0.022(2) -0.020(2) -0.009(2)
C41 0.0618(19) 0.068(2) 0.0619(19) -0.0236(16) -0.0019(16) 0.0069(17)
C42 0.085(2) 0.080(2) 0.0602(19) -0.0282(17) -0.0112(18) 0.020(2)
C43 0.0575(17) 0.0453(15) 0.0532(15) -0.0136(13) -0.0083(14) 0.0024(13)
C44 0.078(2) 0.0654(19) 0.0478(16) -0.0203(14) -0.0078(16) 0.0105(17)
C45 0.082(2) 0.0633(19) 0.0437(14) -0.0138(13) -0.0212(15) 0.0061(17)
C46 0.0567(15) 0.0479(14) 0.0493(14) -0.0128(12) -0.0150(13) -0.0078(13)
C47 0.0647(17) 0.0519(15) 0.0389(13) -0.0175(12) -0.0038(13) -0.0042(14)
C48 0.0712(19) 0.0457(15) 0.0445(15) -0.0052(12) -0.0139(14) 0.0004(14)
C49 0.0482(14) 0.0527(15) 0.0576(15) -0.0171(13) -0.0173(13) -0.0029(13)
C50 0.0500(15) 0.0614(18) 0.0703(17) -0.0238(14) -0.0218(14) 0.0072(14)
C51 0.0541(19) 0.107(3) 0.098(3) -0.027(2) -0.0181(19) -0.006(2)
C52 0.089(2) 0.065(2) 0.116(2) -0.0392(18) -0.053(2) 0.0227(18)
C53 0.0754(19) 0.0643(19) 0.0779(19) -0.0253(15) -0.0413(16) 0.0146(16)
C54 0.125(4) 0.075(3) 0.080(3) -0.003(2) -0.014(3) 0.006(3)
C55 0.105(2) 0.135(3) 0.139(3) -0.068(2) -0.083(2) 0.031(3)

loop_
_atom_type_symbol
_atom_type_description
_atom_type_scat_dispersion_real
_atom_type_scat_dispersion_imag
_atom_type_scat_source
C C 0.0033 0.0016 'International Tables Vol C Tables 4.2.6.8 and 6.1.1.4'
H H 0.0000 0.0000 'International Tables Vol C Tables 4.2.6.8 and 6.1.1.4'
N N 0.0061 0.0033 'International Tables Vol C Tables 4.2.6.8 and 6.1.1.4'
O O 0.0106 0.0060 'International Tables Vol C Tables 4.2.6.8 and 6.1.1.4'
F F 0.0171 0.0103 'International Tables Vol C Tables 4.2.6.8 and 6.1.1.4'
Lu Lu -0.4720 5.8584 'International Tables Vol C Tables 4.2.6.8 and 6.1.1.4'

loop_
_geom_angle_atom_site_label_1
_geom_angle_atom_site_label_2
_geom_angle_atom_site_label_3
_geom_angle
_geom_angle_site_symmetry_1
_geom_angle_site_symmetry_3
O7 Lu1 O3 104.16(8) . .
O7 Lu1 O5 90.19(8) . .
O3 Lu1 O5 140.31(7) . .
O7 Lu1 O1 72.28(7) . .
O3 Lu1 O1 73.68(7) . .
O5 Lu1 O1 145.70(7) . .
O7 Lu1 O10 138.45(7) . .
O3 Lu1 O10 89.66(7) . .
O5 Lu1 O10 103.86(7) . .
O1 Lu1 O10 74.59(7) . .
O7 Lu1 O2 75.60(7) . .
O3 Lu1 O2 146.91(7) . .
O5 Lu1 O2 72.22(7) . .
O1 Lu1 O2 74.91(7) . .
O10 Lu1 O2 72.10(7) . .
O7 Lu1 O4 74.55(7) . .
O3 Lu1 O4 74.37(7) . .
O5 Lu1 O4 74.25(7) . .
O1 Lu1 O4 125.71(7) . .
O10 Lu1 O4 146.74(7) . .
O2 Lu1 O4 134.43(7) . .
O7 Lu1 O6 147.89(7) . .
O3 Lu1 O6 74.70(7) . .
O5 Lu1 O6 73.91(7) . .
O1 Lu1 O6 134.50(7) . .
O10 Lu1 O6 73.35(7) . .
O2 Lu1 O6 123.02(7) . .
O4 Lu1 O6 74.34(8) . .
C2 O1 Lu1 133.81(19) . .
C4 O2 Lu1 132.70(19) . .
C7 O3 Lu1 133.84(18) . .
C9 O4 Lu1 133.02(19) . .
C12 O5 Lu1 133.88(18) . .
C14 O6 Lu1 132.27(19) . .
N1 O7 Lu1 139.66(15) . .
C23 O9 C22 118.1(3) . .
N3 O10 Lu1 138.70(16) . .
C43 O12 C42 118.7(2) . .
O7 N1 C29 126.6(2) . .
O7 N1 C30 119.6(2) . .
C29 N1 C30 112.7(3) . .
O8 N2 C29 127.4(3) . .
O8 N2 C33 119.0(3) . .
C29 N2 C33 112.8(3) . .
O10 N3 C49 126.9(2) . .
O10 N3 C50 120.0(2) . .
C49 N3 C50 112.1(3) . .
O11 N4 C49 125.5(3) . .
O11 N4 C53 121.7(3) . .
C49 N4 C53 112.5(3) . .
F2 C1 F3 110.5(4) . .
F2 C1 F1 104.5(4) . .
F3 C1 F1 103.1(4) . .
F2 C1 C2 112.9(3) . .
F3 C1 C2 116.1(4) . .
F1 C1 C2 108.6(4) . .
O1 C2 C3 127.8(3) . .
O1 C2 C1 114.1(3) . .
C3 C2 C1 118.1(3) . .
C4 C3 C2 121.6(3) . .
C4 C3 H3 119.2 . .
C2 C3 H3 119.2 . .
O2 C4 C3 128.6(3) . .
O2 C4 C5 113.2(3) . .
C3 C4 C5 118.2(3) . .
F5 C5 F6 106.8(4) . .
F5 C5 F4 106.3(3) . .
F6 C5 F4 104.8(4) . .
F5 C5 C4 111.3(3) . .
F6 C5 C4 112.3(3) . .
F4 C5 C4 114.9(3) . .
F7 C6 F8 107.5(3) . .
F7 C6 F9 106.0(4) . .
F8 C6 F9 106.9(3) . .
F7 C6 C7 112.9(3) . .
F8 C6 C7 113.1(3) . .
F9 C6 C7 109.9(3) . .
O3 C7 C8 128.4(3) . .
O3 C7 C6 114.0(3) . .
C8 C7 C6 117.6(3) . .
C7 C8 C9 121.6(3) . .
C7 C8 H8 119.2 . .
C9 C8 H8 119.2 . .
O4 C9 C8 126.8(3) . .
O4 C9 C10 114.9(3) . .
C8 C9 C10 118.3(3) . .
F10 C10 F12 107.2(3) . .
F10 C10 F11 104.4(4) . .
F12 C10 F11 104.6(3) . .
F10 C10 C9 116.2(3) . .
F12 C10 C9 111.5(3) . .
F11 C10 C9 112.0(3) . .
F15 C11 F14 106.4(3) . .
F15 C11 F13 108.5(3) . .
F14 C11 F13 105.1(3) . .
F15 C11 C12 111.5(3) . .
F14 C11 C12 112.6(3) . .
F13 C11 C12 112.3(3) . .
O5 C12 C13 128.2(3) . .
O5 C12 C11 114.0(3) . .
C13 C12 C11 117.8(3) . .
C14 C13 C12 121.4(3) . .
C14 C13 H13 119.3 . .
C12 C13 H13 119.3 . .
O6 C14 C13 127.9(3) . .
O6 C14 C15 114.1(3) . .
C13 C14 C15 118.0(3) . .
F18 C15 F17 107.0(4) . .
F18 C15 F16 104.9(4) . .
F17 C15 F16 104.9(4) . .
F18 C15 C14 111.2(3) . .
F17 C15 C14 116.2(3) . .
F16 C15 C14 111.9(3) . .
C21 C16 C17 120.3(4) . .
C21 C16 H16 119.8 . .
C17 C16 H16 119.8 . .
C18 C17 C16 119.6(5) . .
C18 C17 H17 120.2 . .
C16 C17 H17 120.2 . .
C19 C18 C17 119.4(4) . .
C19 C18 H18 120.3 . .
C17 C18 H18 120.3 . .
C18 C19 C20 120.8(5) . .
C18 C19 H19 119.6 . .
C20 C19 H19 119.6 . .
C21 C20 C19 122.2(4) . .
C21 C20 H20 118.9 . .
C19 C20 H20 118.9 . .
C20 C21 C16 117.7(4) . .
C20 C21 C22 122.2(4) . .
C16 C21 C22 120.0(4) . .
O9 C22 C21 105.9(3) . .
O9 C22 H22A 110.6 . .
C21 C22 H22A 110.6 . .
O9 C22 H22B 110.6 . .
C21 C22 H22B 110.6 . .
H22A C22 H22B 108.7 . .
O9 C23 C24 115.5(3) . .
O9 C23 C28 125.4(3) . .
C24 C23 C28 119.1(3) . .
C25 C24 C23 120.2(3) . .
C25 C24 H24 119.9 . .
C23 C24 H24 119.9 . .
C24 C25 C26 121.1(3) . .
C24 C25 H25 119.5 . .
C26 C25 H25 119.5 . .
C25 C26 C27 118.7(3) . .
C25 C26 C29 120.7(3) . .
C27 C26 C29 120.5(3) . .
C28 C27 C26 120.5(3) . .
C28 C27 H27 119.7 . .
C26 C27 H27 119.7 . .
C27 C28 C23 120.3(3) . .
C27 C28 H28 119.8 . .
C23 C28 H28 119.8 . .
N1 C29 N2 107.1(3) . .
N1 C29 C26 127.1(3) . .
N2 C29 C26 125.7(3) . .
C32 C30 N1 111.8(3) . .
C32 C30 C33 116.7(3) . .
N1 C30 C33 100.0(2) . .
C32 C30 C31 109.3(3) . .
N1 C30 C31 104.9(3) . .
C33 C30 C31 113.2(3) . .
C30 C31 H31A 109.5 . .
C30 C31 H31B 109.5 . .
H31A C31 H31B 109.5 . .
C30 C31 H31C 109.5 . .
H31A C31 H31C 109.5 . .
H31B C31 H31C 109.5 . .
C30 C32 H32A 109.5 . .
C30 C32 H32B 109.5 . .
H32A C32 H32B 109.5 . .
C30 C32 H32C 109.5 . .
H32A C32 H32C 109.5 . .
H32B C32 H32C 109.5 . .
N2 C33 C35 110.1(3) . .
N2 C33 C34 107.0(3) . .
C35 C33 C34 110.5(3) . .
N2 C33 C30 99.9(3) . .
C35 C33 C30 116.5(3) . .
C34 C33 C30 112.0(3) . .
C33 C34 H34A 109.5 . .
C33 C34 H34B 109.5 . .
H34A C34 H34B 109.5 . .
C33 C34 H34C 109.5 . .
H34A C34 H34C 109.5 . .
H34B C34 H34C 109.5 . .
C33 C35 H35A 109.5 . .
C33 C35 H35B 109.5 . .
H35A C35 H35B 109.5 . .
C33 C35 H35C 109.5 . .
H35A C35 H35C 109.5 . .
H35B C35 H35C 109.5 . .
C41 C36 C37 121.0(4) . .
C41 C36 H36 119.5 . .
C37 C36 H36 119.5 . .
C38 C37 C36 120.0(4) . .
C38 C37 H37 120.0 . .
C36 C37 H37 120.0 . .
C37 C38 C39 119.9(4) . .
C37 C38 H38 120.1 . .
C39 C38 H38 120.1 . .
C40 C39 C38 119.7(5) . .
C40 C39 H39 120.2 . .
C38 C39 H39 120.2 . .
C39 C40 C41 122.0(4) . .
C39 C40 H40 119.0 . .
C41 C40 H40 119.0 . .
C36 C41 C40 117.4(4) . .
C36 C41 C42 121.0(4) . .
C40 C41 C42 121.6(3) . .
O12 C42 C41 109.2(3) . .
O12 C42 H42A 109.8 . .
C41 C42 H42A 109.8 . .
O12 C42 H42B 109.8 . .
C41 C42 H42B 109.8 . .
H42A C42 H42B 108.3 . .
O12 C43 C48 116.1(3) . .
O12 C43 C44 125.0(3) . .
C48 C43 C44 118.8(3) . .
C45 C44 C43 120.0(3) . .
C45 C44 H44 120.0 . .
C43 C44 H44 120.0 . .
C44 C45 C46 121.5(3) . .
C44 C45 H45 119.3 . .
C46 C45 H45 119.3 . .
C45 C46 C47 117.7(3) . .
C45 C46 C49 121.6(3) . .
C47 C46 C49 120.7(3) . .
C48 C47 C46 120.8(3) . .
C48 C47 H47 119.6 . .
C46 C47 H47 119.6 . .
C47 C48 C43 121.2(3) . .
C47 C48 H48 119.4 . .
C43 C48 H48 119.4 . .
N3 C49 N4 108.0(2) . .
N3 C49 C46 126.1(3) . .
N4 C49 C46 125.8(3) . .
N3 C50 C52 110.1(3) . .
N3 C50 C51 105.4(2) . .
C52 C50 C51 110.5(3) . .
N3 C50 C53 100.5(2) . .
C52 C50 C53 115.7(3) . .
C51 C50 C53 113.6(3) . .
C50 C51 H51A 109.5 . .
C50 C51 H51B 109.5 . .
H51A C51 H51B 109.5 . .
C50 C51 H51C 109.5 . .
H51A C51 H51C 109.5 . .
H51B C51 H51C 109.5 . .
C50 C52 H52A 109.5 . .
C50 C52 H52B 109.5 . .
H52A C52 H52B 109.5 . .
C50 C52 H52C 109.5 . .
H52A C52 H52C 109.5 . .
H52B C52 H52C 109.5 . .
N4 C53 C54 106.1(3) . .
N4 C53 C55 109.9(3) . .
C54 C53 C55 110.8(3) . .
N4 C53 C50 100.2(2) . .
C54 C53 C50 113.2(3) . .
C55 C53 C50 115.7(3) . .
C53 C54 H54A 109.5 . .
C53 C54 H54B 109.5 . .
H54A C54 H54B 109.5 . .
C53 C54 H54C 109.5 . .
H54A C54 H54C 109.5 . .
H54B C54 H54C 109.5 . .
C53 C55 H55A 109.5 . .
C53 C55 H55B 109.5 . .
H55A C55 H55B 109.5 . .
C53 C55 H55C 109.5 . .
H55A C55 H55C 109.5 . .
H55B C55 H55C 109.5 . .

loop_
_geom_bond_atom_site_label_1
_geom_bond_atom_site_label_2
_geom_bond_distance
_geom_bond_site_symmetry_2
Lu1 O7 2.265(2) .
Lu1 O3 2.2918(19) .
Lu1 O5 2.299(2) .
Lu1 O1 2.320(2) .
Lu1 O10 2.325(2) .
Lu1 O2 2.336(2) .
Lu1 O4 2.339(2) .
Lu1 O6 2.346(2) .
F1 C1 1.352(6) .
F2 C1 1.265(6) .
F3 C1 1.288(5) .
F4 C5 1.325(4) .
F5 C5 1.306(5) .
F6 C5 1.309(5) .
F7 C6 1.300(4) .
F8 C6 1.314(4) .
F9 C6 1.313(5) .
F10 C10 1.276(4) .
F11 C10 1.313(5) .
F12 C10 1.279(5) .
F13 C11 1.326(4) .
F14 C11 1.314(4) .
F15 C11 1.293(5) .
F16 C15 1.312(5) .
F17 C15 1.285(5) .
F18 C15 1.276(5) .
O1 C2 1.238(3) .
O2 C4 1.249(3) .
O3 C7 1.248(3) .
O4 C9 1.254(3) .
O5 C12 1.251(3) .
O6 C14 1.253(3) .
O7 N1 1.322(3) .
O8 N2 1.261(4) .
O9 C23 1.356(4) .
O9 C22 1.442(4) .
O10 N3 1.302(3) .
O11 N4 1.286(4) .
O12 C43 1.372(3) .
O12 C42 1.446(4) .
N1 C29 1.323(4) .
N1 C30 1.512(4) .
N2 C29 1.369(4) .
N2 C33 1.493(4) .
N3 C49 1.338(4) .
N3 C50 1.518(4) .
N4 C49 1.366(4) .
N4 C53 1.510(4) .
C1 C2 1.529(5) .
C2 C3 1.407(5) .
C3 C4 1.387(5) .
C3 H3 0.9300 .
C4 C5 1.530(5) .
C6 C7 1.548(4) .
C7 C8 1.384(4) .
C8 C9 1.404(4) .
C8 H8 0.9300 .
C9 C10 1.527(5) .
C11 C12 1.549(4) .
C12 C13 1.385(4) .
C13 C14 1.382(4) .
C13 H13 0.9300 .
C14 C15 1.525(4) .
C16 C21 1.368(6) .
C16 C17 1.388(7) .
C16 H16 0.9300 .
C17 C18 1.383(7) .
C17 H17 0.9300 .
C18 C19 1.321(7) .
C18 H18 0.9300 .
C19 C20 1.365(6) .
C19 H19 0.9300 .
C20 C21 1.353(5) .
C20 H20 0.9300 .
C21 C22 1.496(5) .
C22 H22A 0.9700 .
C22 H22B 0.9700 .
C23 C24 1.397(4) .
C23 C28 1.402(5) .
C24 C25 1.371(4) .
C24 H24 0.9300 .
C25 C26 1.397(4) .
C25 H25 0.9300 .
C26 C27 1.398(4) .
C26 C29 1.456(4) .
C27 C28 1.378(4) .
C27 H27 0.9300 .
C28 H28 0.9300 .
C30 C32 1.509(5) .
C30 C33 1.548(5) .
C30 C31 1.551(5) .
C31 H31A 0.9600 .
C31 H31B 0.9600 .
C31 H31C 0.9600 .
C32 H32A 0.9600 .
C32 H32B 0.9600 .
C32 H32C 0.9600 .
C33 C35 1.519(5) .
C33 C34 1.544(5) .
C34 H34A 0.9600 .
C34 H34B 0.9600 .
C34 H34C 0.9600 .
C35 H35A 0.9600 .
C35 H35B 0.9600 .
C35 H35C 0.9600 .
C36 C41 1.369(5) .
C36 C37 1.392(6) .
C36 H36 0.9300 .
C37 C38 1.357(7) .
C37 H37 0.9300 .
C38 C39 1.368(7) .
C38 H38 0.9300 .
C39 C40 1.368(6) .
C39 H39 0.9300 .
C40 C41 1.378(6) .
C40 H40 0.9300 .
C41 C42 1.484(5) .
C42 H42A 0.9700 .
C42 H42B 0.9700 .
C43 C48 1.384(4) .
C43 C44 1.399(4) .
C44 C45 1.389(4) .
C44 H44 0.9300 .
C45 C46 1.393(4) .
C45 H45 0.9300 .
C46 C47 1.406(4) .
C46 C49 1.470(4) .
C47 C48 1.380(4) .
C47 H47 0.9300 .
C48 H48 0.9300 .
C50 C52 1.530(5) .
C50 C51 1.540(5) .
C50 C53 1.556(5) .
C51 H51A 0.9600 .
C51 H51B 0.9600 .
C51 H51C 0.9600 .
C52 H52A 0.9600 .
C52 H52B 0.9600 .
C52 H52C 0.9600 .
C53 C54 1.523(5) .
C53 C55 1.524(5) .
C54 H54A 0.9600 .
C54 H54B 0.9600 .
C54 H54C 0.9600 .
C55 H55A 0.9600 .
C55 H55B 0.9600 .
C55 H55C 0.9600 .

loop_
_geom_torsion_atom_site_label_1
_geom_torsion_atom_site_label_2
_geom_torsion_atom_site_label_3
_geom_torsion_atom_site_label_4
_geom_torsion
_geom_torsion_site_symmetry_1
_geom_torsion_site_symmetry_2
_geom_torsion_site_symmetry_3
_geom_torsion_site_symmetry_4
O7 Lu1 O1 C2 71.6(3) . . . .
O3 Lu1 O1 C2 -177.2(3) . . . .
O5 Lu1 O1 C2 9.2(4) . . . .
O10 Lu1 O1 C2 -82.9(3) . . . .
O2 Lu1 O1 C2 -7.8(3) . . . .
O4 Lu1 O1 C2 126.6(3) . . . .
O6 Lu1 O1 C2 -129.5(3) . . . .
O7 Lu1 O2 C4 -69.4(3) . . . .
O3 Lu1 O2 C4 24.6(4) . . . .
O5 Lu1 O2 C4 -164.3(3) . . . .
O1 Lu1 O2 C4 5.8(3) . . . .
O10 Lu1 O2 C4 84.1(3) . . . .
O4 Lu1 O2 C4 -119.8(3) . . . .
O6 Lu1 O2 C4 139.5(3) . . . .
O7 Lu1 O3 C7 -82.8(3) . . . .
O5 Lu1 O3 C7 25.2(3) . . . .
O1 Lu1 O3 C7 -149.2(3) . . . .
O10 Lu1 O3 C7 136.8(3) . . . .
O2 Lu1 O3 C7 -168.1(2) . . . .
O4 Lu1 O3 C7 -13.6(3) . . . .
O6 Lu1 O3 C7 64.0(3) . . . .
O7 Lu1 O4 C9 124.1(3) . . . .
O3 Lu1 O4 C9 14.1(3) . . . .
O5 Lu1 O4 C9 -141.3(3) . . . .
O1 Lu1 O4 C9 70.0(3) . . . .
O10 Lu1 O4 C9 -49.9(3) . . . .
O2 Lu1 O4 C9 174.8(2) . . . .
O6 Lu1 O4 C9 -64.0(3) . . . .
O7 Lu1 O5 C12 137.1(3) . . . .
O3 Lu1 O5 C12 24.3(3) . . . .
O1 Lu1 O5 C12 -165.3(3) . . . .
O10 Lu1 O5 C12 -82.4(3) . . . .
O2 Lu1 O5 C12 -148.1(3) . . . .
O4 Lu1 O5 C12 63.2(3) . . . .
O6 Lu1 O5 C12 -14.6(3) . . . .
O7 Lu1 O6 C14 -46.7(3) . . . .
O3 Lu1 O6 C14 -139.0(3) . . . .
O5 Lu1 O6 C14 16.4(3) . . . .
O1 Lu1 O6 C14 173.6(2) . . . .
O10 Lu1 O6 C14 126.6(3) . . . .
O2 Lu1 O6 C14 71.9(3) . . . .
O4 Lu1 O6 C14 -61.4(3) . . . .
O3 Lu1 O7 N1 83.2(2) . . . .
O5 Lu1 O7 N1 -59.4(2) . . . .
O1 Lu1 O7 N1 150.5(2) . . . .
O10 Lu1 O7 N1 -170.8(2) . . . .
O2 Lu1 O7 N1 -131.0(2) . . . .
O4 Lu1 O7 N1 14.1(2) . . . .
O6 Lu1 O7 N1 -0.5(3) . . . .
O7 Lu1 O10 N3 -170.6(2) . . . .
O3 Lu1 O10 N3 -59.4(2) . . . .
O5 Lu1 O10 N3 82.9(2) . . . .
O1 Lu1 O10 N3 -132.5(3) . . . .
O2 Lu1 O10 N3 148.7(3) . . . .
O4 Lu1 O10 N3 0.6(3) . . . .
O6 Lu1 O10 N3 14.7(2) . . . .
Lu1 O7 N1 C29 -81.0(4) . . . .
Lu1 O7 N1 C30 112.2(3) . . . .
Lu1 O10 N3 C49 -81.7(4) . . . .
Lu1 O10 N3 C50 111.0(3) . . . .
Lu1 O1 C2 C3 8.3(6) . . . .
Lu1 O1 C2 C1 -170.4(3) . . . .
F2 C1 C2 O1 58.7(5) . . . .
F3 C1 C2 O1 -172.2(4) . . . .
F1 C1 C2 O1 -56.7(5) . . . .
F2 C1 C2 C3 -120.2(4) . . . .
F3 C1 C2 C3 8.9(6) . . . .
F1 C1 C2 C3 124.5(4) . . . .
O1 C2 C3 C4 -2.7(6) . . . .
C1 C2 C3 C4 175.9(4) . . . .
Lu1 O2 C4 C3 -4.4(6) . . . .
Lu1 O2 C4 C5 174.1(2) . . . .
C2 C3 C4 O2 0.8(6) . . . .
C2 C3 C4 C5 -177.6(4) . . . .
O2 C4 C5 F5 -70.7(4) . . . .
C3 C4 C5 F5 108.0(4) . . . .
O2 C4 C5 F6 48.9(5) . . . .
C3 C4 C5 F6 -132.4(4) . . . .
O2 C4 C5 F4 168.5(3) . . . .
C3 C4 C5 F4 -12.8(6) . . . .
Lu1 O3 C7 C8 11.1(5) . . . .
Lu1 O3 C7 C6 -168.7(2) . . . .
F7 C6 C7 O3 -34.5(5) . . . .
F8 C6 C7 O3 -156.9(3) . . . .
F9 C6 C7 O3 83.7(4) . . . .
F7 C6 C7 C8 145.6(3) . . . .
F8 C6 C7 C8 23.2(5) . . . .
F9 C6 C7 C8 -96.2(4) . . . .
O3 C7 C8 C9 -0.6(6) . . . .
C6 C7 C8 C9 179.2(3) . . . .
Lu1 O4 C9 C8 -12.1(5) . . . .
Lu1 O4 C9 C10 168.2(2) . . . .
C7 C8 C9 O4 1.3(5) . . . .
C7 C8 C9 C10 -179.0(3) . . . .
O4 C9 C10 F10 172.3(4) . . . .
C8 C9 C10 F10 -7.4(5) . . . .
O4 C9 C10 F12 -64.4(4) . . . .
C8 C9 C10 F12 115.9(4) . . . .
O4 C9 C10 F11 52.5(4) . . . .
C8 C9 C10 F11 -127.2(4) . . . .
Lu1 O5 C12 C13 10.3(5) . . . .
Lu1 O5 C12 C11 -167.4(2) . . . .
F15 C11 C12 O5 88.0(4) . . . .
F14 C11 C12 O5 -31.6(5) . . . .
F13 C11 C12 O5 -150.0(3) . . . .
F15 C11 C12 C13 -90.0(4) . . . .
F14 C11 C12 C13 150.5(3) . . . .
F13 C11 C12 C13 32.0(4) . . . .
O5 C12 C13 C14 1.6(6) . . . .
C11 C12 C13 C14 179.2(3) . . . .
Lu1 O6 C14 C13 -14.2(5) . . . .
Lu1 O6 C14 C15 166.0(2) . . . .
C12 C13 C14 O6 0.7(6) . . . .
C12 C13 C14 C15 -179.5(3) . . . .
O6 C14 C15 F18 -65.7(5) . . . .
C13 C14 C15 F18 114.5(4) . . . .
O6 C14 C15 F17 171.7(4) . . . .
C13 C14 C15 F17 -8.2(6) . . . .
O6 C14 C15 F16 51.3(5) . . . .
C13 C14 C15 F16 -128.6(4) . . . .
C21 C16 C17 C18 2.2(9) . . . .
C16 C17 C18 C19 -0.8(9) . . . .
C17 C18 C19 C20 -2.0(8) . . . .
C18 C19 C20 C21 3.6(8) . . . .
C19 C20 C21 C16 -2.2(7) . . . .
C19 C20 C21 C22 174.4(4) . . . .
C17 C16 C21 C20 -0.7(7) . . . .
C17 C16 C21 C22 -177.4(5) . . . .
C23 O9 C22 C21 -179.4(3) . . . .
C20 C21 C22 O9 -83.4(5) . . . .
C16 C21 C22 O9 93.1(4) . . . .
C22 O9 C23 C24 -178.4(3) . . . .
C22 O9 C23 C28 0.3(5) . . . .
O9 C23 C24 C25 -179.9(3) . . . .
C28 C23 C24 C25 1.3(5) . . . .
C23 C24 C25 C26 -0.8(5) . . . .
C24 C25 C26 C27 0.0(5) . . . .
C24 C25 C26 C29 -178.8(3) . . . .
C25 C26 C27 C28 0.3(5) . . . .
C29 C26 C27 C28 179.1(3) . . . .
C26 C27 C28 C23 0.2(5) . . . .
O9 C23 C28 C27 -179.6(3) . . . .
C24 C23 C28 C27 -0.9(5) . . . .
O7 N1 C29 N2 -179.9(2) . . . .
C30 N1 C29 N2 -12.3(3) . . . .
O7 N1 C29 C26 -1.8(5) . . . .
C30 N1 C29 C26 165.7(3) . . . .
O8 N2 C29 N1 -175.7(4) . . . .
C33 N2 C29 N1 -6.9(4) . . . .
O8 N2 C29 C26 6.2(6) . . . .
C33 N2 C29 C26 175.0(3) . . . .
C25 C26 C29 N1 -27.9(5) . . . .
C27 C26 C29 N1 153.2(3) . . . .
C25 C26 C29 N2 149.8(3) . . . .
C27 C26 C29 N2 -29.0(5) . . . .
O7 N1 C30 C32 -42.3(4) . . . .
C29 N1 C30 C32 149.2(3) . . . .
O7 N1 C30 C33 -166.5(2) . . . .
C29 N1 C30 C33 25.0(3) . . . .
O7 N1 C30 C31 76.1(3) . . . .
C29 N1 C30 C31 -92.5(3) . . . .
O8 N2 C33 C35 -45.5(4) . . . .
C29 N2 C33 C35 144.7(3) . . . .
O8 N2 C33 C34 74.7(4) . . . .
C29 N2 C33 C34 -95.2(4) . . . .
O8 N2 C33 C30 -168.5(3) . . . .
C29 N2 C33 C30 21.6(3) . . . .
C32 C30 C33 N2 -146.0(3) . . . .
N1 C30 C33 N2 -25.3(3) . . . .
C31 C30 C33 N2 85.8(3) . . . .
C32 C30 C33 C35 95.5(4) . . . .
N1 C30 C33 C35 -143.7(3) . . . .
C31 C30 C33 C35 -32.6(4) . . . .
C32 C30 C33 C34 -33.0(4) . . . .
N1 C30 C33 C34 87.7(3) . . . .
C31 C30 C33 C34 -161.2(3) . . . .
C41 C36 C37 C38 1.3(8) . . . .
C36 C37 C38 C39 0.6(9) . . . .
C37 C38 C39 C40 -2.4(8) . . . .
C38 C39 C40 C41 2.5(8) . . . .
C37 C36 C41 C40 -1.3(6) . . . .
C37 C36 C41 C42 179.4(4) . . . .
C39 C40 C41 C36 -0.6(6) . . . .
C39 C40 C41 C42 178.7(4) . . . .
C43 O12 C42 C41 -176.9(3) . . . .
C36 C41 C42 O12 -86.5(5) . . . .
C40 C41 C42 O12 94.2(4) . . . .
C42 O12 C43 C48 171.9(3) . . . .
C42 O12 C43 C44 -8.3(5) . . . .
O12 C43 C44 C45 179.7(3) . . . .
C48 C43 C44 C45 -0.6(5) . . . .
C43 C44 C45 C46 -0.9(6) . . . .
C44 C45 C46 C47 2.1(5) . . . .
C44 C45 C46 C49 -178.6(3) . . . .
C45 C46 C47 C48 -1.8(5) . . . .
C49 C46 C47 C48 178.8(3) . . . .
C46 C47 C48 C43 0.4(5) . . . .
O12 C43 C48 C47 -179.4(3) . . . .
C44 C43 C48 C47 0.8(5) . . . .
O10 N3 C49 N4 179.2(2) . . . .
C50 N3 C49 N4 -12.6(3) . . . .
O10 N3 C49 C46 -3.3(5) . . . .
C50 N3 C49 C46 164.9(3) . . . .
O11 N4 C49 N3 -178.8(3) . . . .
C53 N4 C49 N3 -5.3(3) . . . .
O11 N4 C49 C46 3.7(5) . . . .
C53 N4 C49 C46 177.2(3) . . . .
C45 C46 C49 N3 156.8(3) . . . .
C47 C46 C49 N3 -23.9(5) . . . .
C45 C46 C49 N4 -26.1(5) . . . .
C47 C46 C49 N4 153.2(3) . . . .
O10 N3 C50 C52 -44.3(3) . . . .
C49 N3 C50 C52 146.6(3) . . . .
O10 N3 C50 C51 74.8(3) . . . .
C49 N3 C50 C51 -94.3(3) . . . .
O10 N3 C50 C53 -166.9(2) . . . .
C49 N3 C50 C53 24.0(3) . . . .
O11 N4 C53 C54 75.4(4) . . . .
C49 N4 C53 C54 -98.5(3) . . . .
O11 N4 C53 C55 -44.5(4) . . . .
C49 N4 C53 C55 141.7(3) . . . .
O11 N4 C53 C50 -166.7(3) . . . .
C49 N4 C53 C50 19.5(3) . . . .
N3 C50 C53 N4 -23.7(3) . . . .
C52 C50 C53 N4 -142.3(3) . . . .
C51 C50 C53 N4 88.3(3) . . . .
N3 C50 C53 C54 88.9(3) . . . .
C52 C50 C53 C54 -29.7(4) . . . .
C51 C50 C53 C54 -159.1(3) . . . .
N3 C50 C53 C55 -141.8(3) . . . .
C52 C50 C53 C55 99.7(4) . . . .
C51 C50 C53 C55 -29.7(4) . . . .
